data_2203476
loop_
_publ_author_name
'Ton, Cuong'
'Bolte, Michael'

_publ_section_title
;
 Phase transition of 3-dimethylammonio-1-phenylpropan-1-one chloride
 monohydrate
;
_journal_issue 4
_journal_name_full 'Acta Crystallographica Section E'
_journal_page_first o616
_journal_page_last o617
_journal_paper_doi 10.1107/S1600536804006208
_journal_volume 60
_journal_year 2004
_chemical_formula_iupac 'C11 H16 N O 1+, Cl 1-, H2 O'
_chemical_formula_moiety 'C11 H16 N O 1+, Cl 1-, H2 O'
_chemical_formula_sum 'C11 H18 Cl N O2'
_chemical_formula_weight 231.71
_chemical_name_systematic ?
_space_group_IT_number 19
_symmetry_cell_setting orthorhombic
_symmetry_space_group_name_Hall 'P 2ac 2ab'
_symmetry_space_group_name_H-M 'P 21 21 21'
_atom_sites_solution_hydrogens geom
_atom_sites_solution_primary direct
_atom_sites_solution_secondary difmap
_audit_creation_method SHELXL-97
_cell_angle_alpha 90.00
_cell_angle_beta 90.00
_cell_angle_gamma 90.00
_cell_formula_units_Z 8
_cell_length_a 7.3010(4)
_cell_length_b 11.0134(7)
_cell_length_c 29.823(2)
_cell_measurement_reflns_used 30714
_cell_measurement_temperature 173(2)
_cell_measurement_theta_max 27.5
_cell_measurement_theta_min 2.1
_cell_volume 2398.0(3)
_computing_cell_refinement X-Area
_computing_data_collection 'X-Area (Stoe & Cie, 2001)'
_computing_data_reduction X-Area
_computing_molecular_graphics 'XP in SHELXTL-Plus (Sheldrick, 1991)'
_computing_publication_material 'SHELXL97 and PLATON (Spek, 1990)'
_computing_structure_refinement 'SHELXL97 (Sheldrick, 1997) '
_computing_structure_solution 'SHELXS97 (Sheldrick, 1990) '
_diffrn_ambient_temperature 173(2)
_diffrn_measured_fraction_theta_full 0.991
_diffrn_measured_fraction_theta_max 0.991
_diffrn_measurement_device_type 'STOE IPDS II two-circle'
_diffrn_measurement_method \w
_diffrn_radiation_monochromator graphite
_diffrn_radiation_source 'fine-focus sealed tube'
_diffrn_radiation_type MoK\a
_diffrn_radiation_wavelength 0.71073
_diffrn_reflns_av_R_equivalents 0.0606
_diffrn_reflns_av_sigmaI/netI 0.0367
_diffrn_reflns_limit_h_max 9
_diffrn_reflns_limit_h_min -9
_diffrn_reflns_limit_k_max 14
_diffrn_reflns_limit_k_min -14
_diffrn_reflns_limit_l_max 38
_diffrn_reflns_limit_l_min -38
_diffrn_reflns_number 33390
_diffrn_reflns_theta_full 25.00
_diffrn_reflns_theta_max 27.64
_diffrn_reflns_theta_min 1.97
_diffrn_standards_decay_% 0
_diffrn_standards_interval_time 0
_diffrn_standards_number 0
_exptl_absorpt_coefficient_mu 0.300
_exptl_absorpt_correction_T_max 0.9314
_exptl_absorpt_correction_T_min 0.8692
_exptl_absorpt_correction_type multi-scan
_exptl_absorpt_process_details '(MULABS; Spek, 1990; Blessing, 1995)'
_exptl_crystal_colour colourless
_exptl_crystal_density_diffrn 1.284
_exptl_crystal_density_method 'not measured'
_exptl_crystal_description plate
_exptl_crystal_F_000 992
_exptl_crystal_size_max 0.48
_exptl_crystal_size_mid 0.42
_exptl_crystal_size_min 0.24
_refine_diff_density_max 0.193
_refine_diff_density_min -0.110
_refine_ls_abs_structure_details 'Flack (1983), 2349 Friedel pairs'
_refine_ls_abs_structure_Flack 0.51(3)
_refine_ls_extinction_method none
_refine_ls_goodness_of_fit_ref 0.905
_refine_ls_hydrogen_treatment mixed
_refine_ls_matrix_type full
_refine_ls_number_parameters 296
_refine_ls_number_reflns 5557
_refine_ls_number_restraints 0
_refine_ls_restrained_S_all 0.905
_refine_ls_R_factor_all 0.0303
_refine_ls_R_factor_gt 0.0261
_refine_ls_shift/su_max 0.000
_refine_ls_shift/su_mean 0.000
_refine_ls_structure_factor_coef Fsqd
_refine_ls_weighting_details 'calc w=1/[\s^2^(Fo^2^)+(0.0406P)^2^] where P=(Fo^2^+2Fc^2^)/3'
_refine_ls_weighting_scheme calc
_refine_ls_wR_factor_gt 0.0650
_refine_ls_wR_factor_ref 0.0657
_reflns_number_gt 4782
_reflns_number_total 5557
_reflns_threshold_expression I>2\s(I)
_cod_data_source_file na6307.cif
_cod_data_source_block I
_cod_depositor_comments
;
The following automatic conversions were performed:
'_symmetry_cell_setting' value 'Orthorhombic' changed to 'orthorhombic'
according to '/home/saulius/struct/CIF-dictionaries/cif_core.dic'
dictionary named 'cif_core.dic' version 2.4.1 from 2010-06-29.

Automatic conversion script
Id: cif_fix_enum 1527 2010-12-29 10:47:43Z saulius 

The following automatic conversions were performed:

'_symmetry_cell_setting' value 'Orthorhombic' changed to
'orthorhombic' according to
/home/saulius/struct/CIF-dictionaries/cif_core.dic dictionary named
'cif_core.dic' version 2.4.1 from 2010-06-29.

Automatic conversion script
Id: cif_fix_values 1715 2011-07-08 13:25:40Z adriana 
;
_cod_original_formula_sum 'C11 H18 Cl1 N1 O2'
_cod_database_code 2203476
_cod_database_fobs_code 2203476

loop_
_symmetry_equiv_pos_as_xyz
'x, y, z'
'-x+1/2, -y, z+1/2'
'x+1/2, -y+1/2, -z'
'-x, y+1/2, -z+1/2'

loop_
_atom_site_label
_atom_site_fract_x
_atom_site_fract_y
_atom_site_fract_z
_atom_site_U_iso_or_equiv
_atom_site_adp_type
_atom_site_calc_flag
_atom_site_refinement_flags
_atom_site_occupancy
_atom_site_type_symbol
Cl1 0.18507(5) 0.86986(3) 0.083522(12) 0.03548(8) Uani d . 1 Cl
N1 0.51153(17) 0.70997(10) 0.41383(4) 0.0318(3) Uani d . 1 N
H1 0.630(2) 0.7388(13) 0.4092(5) 0.026(4) Uiso d . 1 H
O1 0.36721(16) 0.45730(9) 0.31665(4) 0.0393(2) Uani d . 1 O
C1 0.3765(2) 0.58133(12) 0.25212(5) 0.0299(3) Uani d . 1 C
C2 0.4073(2) 0.69451(13) 0.23300(5) 0.0334(3) Uani d . 1 C
H2 0.4462 0.7603 0.2513 0.040 Uiso calc R 1 H
C3 0.3816(2) 0.71210(14) 0.18725(5) 0.0369(3) Uani d . 1 C
H3 0.4018 0.7899 0.1744 0.044 Uiso calc R 1 H
C4 0.3264(2) 0.61619(14) 0.16039(5) 0.0373(3) Uani d . 1 C
H4 0.3094 0.6281 0.1291 0.045 Uiso calc R 1 H
C5 0.2960(2) 0.50282(14) 0.17912(5) 0.0371(3) Uani d . 1 C
H5 0.2583 0.4370 0.1607 0.045 Uiso calc R 1 H
C6 0.3209(2) 0.48572(13) 0.22484(5) 0.0336(3) Uani d . 1 C
H6 0.2997 0.4080 0.2376 0.040 Uiso calc R 1 H
C7 0.3967(2) 0.55761(12) 0.30129(5) 0.0310(3) Uani d . 1 C
C8 0.4525(2) 0.66092(13) 0.33206(5) 0.0322(3) Uani d . 1 C
H8A 0.3633 0.7283 0.3295 0.039 Uiso calc R 1 H
H8B 0.5746 0.6919 0.3232 0.039 Uiso calc R 1 H
C9 0.4587(2) 0.61523(13) 0.38011(5) 0.0329(3) Uani d . 1 C
H9A 0.3366 0.5828 0.3881 0.040 Uiso calc R 1 H
H9B 0.5474 0.5474 0.3819 0.040 Uiso calc R 1 H
C10 0.5209(2) 0.65394(16) 0.45934(5) 0.0421(4) Uani d . 1 C
H10A 0.6039 0.5841 0.4586 0.063 Uiso calc R 1 H
H10B 0.3984 0.6271 0.4684 0.063 Uiso calc R 1 H
H10C 0.5665 0.7139 0.4809 0.063 Uiso calc R 1 H
C11 0.3860(2) 0.81678(13) 0.41384(6) 0.0404(3) Uani d . 1 C
H11A 0.3812 0.8519 0.3837 0.061 Uiso calc R 1 H
H11B 0.4314 0.8778 0.4350 0.061 Uiso calc R 1 H
H11C 0.2630 0.7908 0.4228 0.061 Uiso calc R 1 H
O2 -0.0469(2) 1.08744(14) 0.04860(5) 0.0578(4) Uani d . 1 O
H2A 0.035(4) 1.031(3) 0.0572(10) 0.093(9) Uiso d . 1 H
H2B 0.011(3) 1.152(2) 0.0544(9) 0.073(7) Uiso d . 1 H
Cl1A 0.11753(5) 0.34151(3) 0.079508(13) 0.03838(9) Uani d . 1 Cl
N1A 0.82983(18) 0.72215(11) 0.07182(4) 0.0304(3) Uani d . 1 N
H1A 0.939(3) 0.7628(16) 0.0764(6) 0.042(5) Uiso d . 1 H
O1A 0.76521(16) 0.46963(9) 0.17498(4) 0.0368(2) Uani d . 1 O
C1A 0.86566(19) 0.59193(12) 0.23504(4) 0.0270(3) Uani d . 1 C
C2A 0.9266(2) 0.70419(13) 0.25016(5) 0.0305(3) Uani d . 1 C
H2A1 0.9395 0.7698 0.2297 0.037 Uiso calc R 1 H
C3A 0.9690(2) 0.72065(13) 0.29531(5) 0.0342(3) Uani d . 1 C
H3A 1.0100 0.7976 0.3056 0.041 Uiso calc R 1 H
C4A 0.9513(2) 0.62506(15) 0.32511(5) 0.0358(3) Uani d . 1 C
H4A 0.9811 0.6363 0.3558 0.043 Uiso calc R 1 H
C5A 0.8902(2) 0.51291(14) 0.31020(5) 0.0355(3) Uani d . 1 C
H5A 0.8785 0.4473 0.3307 0.043 Uiso calc R 1 H
C6A 0.8465(2) 0.49680(13) 0.26560(5) 0.0313(3) Uani d . 1 C
H6A 0.8029 0.4202 0.2556 0.038 Uiso calc R 1 H
C7A 0.82003(19) 0.56855(12) 0.18700(5) 0.0284(3) Uani d . 1 C
C8A 0.8441(2) 0.67042(12) 0.15340(4) 0.0288(3) Uani d . 1 C
H8A1 0.9698 0.7035 0.1556 0.035 Uiso calc R 1 H
H8A2 0.7569 0.7367 0.1602 0.035 Uiso calc R 1 H
C9A 0.8105(2) 0.62400(12) 0.10619(4) 0.0307(3) Uani d . 1 C
H9A1 0.8987 0.5582 0.0995 0.037 Uiso calc R 1 H
H9A2 0.6855 0.5894 0.1044 0.037 Uiso calc R 1 H
C10A 0.8382(3) 0.66941(15) 0.02586(5) 0.0435(4) Uani d . 1 C
H10D 0.9383 0.6103 0.0243 0.065 Uiso calc R 1 H
H10E 0.8598 0.7344 0.0040 0.065 Uiso calc R 1 H
H10F 0.7220 0.6289 0.0190 0.065 Uiso calc R 1 H
C11A 0.6797(2) 0.81266(14) 0.07478(5) 0.0416(4) Uani d . 1 C
H11D 0.6761 0.8469 0.1051 0.062 Uiso calc R 1 H
H11E 0.5626 0.7731 0.0682 0.062 Uiso calc R 1 H
H11F 0.7014 0.8778 0.0530 0.062 Uiso calc R 1 H
O2A 0.3608(3) 0.54635(12) 0.02951(6) 0.0639(4) Uani d . 1 O
H2C 0.286(4) 0.500(3) 0.0484(10) 0.087(8) Uiso d . 1 H
H2D 0.392(4) 0.500(2) 0.0059(9) 0.080(8) Uiso d . 1 H

loop_
_atom_site_aniso_label
_atom_site_aniso_U_11
_atom_site_aniso_U_22
_atom_site_aniso_U_33
_atom_site_aniso_U_12
_atom_site_aniso_U_13
_atom_site_aniso_U_23
Cl1 0.03584(18) 0.03919(18) 0.03142(15) -0.00221(14) 0.00056(15) -0.00302(14)
N1 0.0280(6) 0.0327(6) 0.0347(6) -0.0012(5) -0.0027(5) 0.0009(5)
O1 0.0483(7) 0.0283(5) 0.0413(6) -0.0017(5) -0.0028(5) 0.0037(4)
C1 0.0243(6) 0.0292(6) 0.0361(7) 0.0020(6) 0.0003(6) -0.0002(5)
C2 0.0302(7) 0.0294(7) 0.0406(7) -0.0007(5) -0.0015(6) -0.0008(6)
C3 0.0325(8) 0.0360(7) 0.0421(8) 0.0009(6) 0.0015(7) 0.0067(6)
C4 0.0319(8) 0.0449(8) 0.0349(7) 0.0032(6) 0.0018(6) 0.0000(6)
C5 0.0340(8) 0.0372(8) 0.0401(8) 0.0002(6) 0.0006(6) -0.0063(6)
C6 0.0316(7) 0.0292(7) 0.0400(7) -0.0001(6) 0.0004(6) -0.0011(6)
C7 0.0266(7) 0.0283(7) 0.0382(7) 0.0020(6) -0.0015(6) 0.0017(5)
C8 0.0308(7) 0.0294(7) 0.0365(7) 0.0000(6) -0.0029(6) 0.0010(6)
C9 0.0349(8) 0.0275(7) 0.0364(7) 0.0000(6) -0.0030(6) 0.0003(6)
C10 0.0468(9) 0.0458(9) 0.0338(7) -0.0028(7) -0.0015(7) 0.0051(7)
C11 0.0383(8) 0.0353(8) 0.0477(8) 0.0073(7) -0.0052(8) -0.0068(7)
O2 0.0564(9) 0.0442(8) 0.0728(9) 0.0035(7) -0.0234(7) -0.0050(7)
Cl1A 0.03430(17) 0.04105(18) 0.03980(17) 0.00315(15) -0.00126(16) -0.00192(15)
N1A 0.0334(6) 0.0323(6) 0.0256(5) -0.0010(5) 0.0001(5) 0.0006(4)
O1A 0.0483(6) 0.0275(5) 0.0347(5) -0.0039(4) -0.0063(5) 0.0000(4)
C1A 0.0254(7) 0.0273(6) 0.0283(6) 0.0025(5) 0.0007(5) 0.0008(5)
C2A 0.0307(8) 0.0283(7) 0.0324(7) 0.0006(5) -0.0001(6) 0.0015(5)
C3A 0.0333(8) 0.0340(8) 0.0353(7) -0.0001(6) -0.0018(6) -0.0060(6)
C4A 0.0340(8) 0.0464(9) 0.0271(6) 0.0067(6) -0.0008(6) -0.0028(6)
C5A 0.0392(8) 0.0370(8) 0.0304(7) 0.0057(7) 0.0036(6) 0.0068(6)
C6A 0.0321(8) 0.0277(7) 0.0342(7) 0.0003(6) 0.0013(6) 0.0024(5)
C7A 0.0263(6) 0.0278(6) 0.0312(6) 0.0027(5) -0.0010(6) -0.0002(5)
C8A 0.0307(7) 0.0280(6) 0.0276(6) -0.0001(5) -0.0003(5) 0.0002(5)
C9A 0.0367(7) 0.0275(7) 0.0280(6) 0.0004(6) -0.0017(6) 0.0003(5)
C10A 0.0587(11) 0.0455(9) 0.0264(6) -0.0021(8) 0.0021(7) -0.0047(6)
C11A 0.0471(9) 0.0417(8) 0.0359(7) 0.0122(7) 0.0017(7) 0.0087(6)
O2A 0.0913(12) 0.0446(7) 0.0557(8) -0.0012(8) 0.0116(8) 0.0059(6)

loop_
_atom_type_symbol
_atom_type_description
_atom_type_scat_dispersion_real
_atom_type_scat_dispersion_imag
_atom_type_scat_source
C C 0.0033 0.0016 'International Tables Vol C Tables 4.2.6.8 and 6.1.1.4'
H H 0.0000 0.0000 'International Tables Vol C Tables 4.2.6.8 and 6.1.1.4'
Cl Cl 0.1484 0.1585 'International Tables Vol C Tables 4.2.6.8 and 6.1.1.4'
N N 0.0061 0.0033 'International Tables Vol C Tables 4.2.6.8 and 6.1.1.4'
O O 0.0106 0.0060 'International Tables Vol C Tables 4.2.6.8 and 6.1.1.4'

loop_
_geom_angle_atom_site_label_1
_geom_angle_atom_site_label_2
_geom_angle_atom_site_label_3
_geom_angle
C11 N1 C10 110.73(12)
C11 N1 C9 113.03(12)
C10 N1 C9 109.50(11)
C11 N1 H1 107.6(9)
C10 N1 H1 103.4(10)
C9 N1 H1 112.2(10)
C2 C1 C6 119.11(14)
C2 C1 C7 122.87(13)
C6 C1 C7 118.00(13)
C1 C2 C3 120.39(14)
C1 C2 H2 119.8
C3 C2 H2 119.8
C4 C3 C2 120.01(14)
C4 C3 H3 120.0
C2 C3 H3 120.0
C3 C4 C5 120.03(14)
C3 C4 H4 120.0
C5 C4 H4 120.0
C4 C5 C6 119.81(14)
C4 C5 H5 120.1
C6 C5 H5 120.1
C5 C6 C1 120.65(14)
C5 C6 H6 119.7
C1 C6 H6 119.7
O1 C7 C1 120.69(13)
O1 C7 C8 120.09(13)
C1 C7 C8 119.21(12)
C7 C8 C9 109.27(12)
C7 C8 H8A 109.8
C9 C8 H8A 109.8
C7 C8 H8B 109.8
C9 C8 H8B 109.8
H8A C8 H8B 108.3
N1 C9 C8 114.18(12)
N1 C9 H9A 108.7
C8 C9 H9A 108.7
N1 C9 H9B 108.7
C8 C9 H9B 108.7
H9A C9 H9B 107.6
N1 C10 H10A 109.5
N1 C10 H10B 109.5
H10A C10 H10B 109.5
N1 C10 H10C 109.5
H10A C10 H10C 109.5
H10B C10 H10C 109.5
N1 C11 H11A 109.5
N1 C11 H11B 109.5
H11A C11 H11B 109.5
N1 C11 H11C 109.5
H11A C11 H11C 109.5
H11B C11 H11C 109.5
H2A O2 H2B 101(2)
C11A N1A C10A 110.29(12)
C11A N1A C9A 112.00(11)
C10A N1A C9A 110.64(11)
C11A N1A H1A 107.5(11)
C10A N1A H1A 106.9(12)
C9A N1A H1A 109.3(12)
C2A C1A C6A 119.21(13)
C2A C1A C7A 122.45(12)
C6A C1A C7A 118.34(12)
C1A C2A C3A 120.04(13)
C1A C2A H2A1 120.0
C3A C2A H2A1 120.0
C4A C3A C2A 120.06(14)
C4A C3A H3A 120.0
C2A C3A H3A 120.0
C3A C4A C5A 120.12(13)
C3A C4A H4A 119.9
C5A C4A H4A 119.9
C6A C5A C4A 119.89(13)
C6A C5A H5A 120.1
C4A C5A H5A 120.1
C5A C6A C1A 120.67(14)
C5A C6A H6A 119.7
C1A C6A H6A 119.7
O1A C7A C1A 120.75(12)
O1A C7A C8A 120.48(13)
C1A C7A C8A 118.76(11)
C7A C8A C9A 110.22(11)
C7A C8A H8A1 109.6
C9A C8A H8A1 109.6
C7A C8A H8A2 109.6
C9A C8A H8A2 109.6
H8A1 C8A H8A2 108.1
N1A C9A C8A 112.14(11)
N1A C9A H9A1 109.2
C8A C9A H9A1 109.2
N1A C9A H9A2 109.2
C8A C9A H9A2 109.2
H9A1 C9A H9A2 107.9
N1A C10A H10D 109.5
N1A C10A H10E 109.5
H10D C10A H10E 109.5
N1A C10A H10F 109.5
H10D C10A H10F 109.5
H10E C10A H10F 109.5
N1A C11A H11D 109.5
N1A C11A H11E 109.5
H11D C11A H11E 109.5
N1A C11A H11F 109.5
H11D C11A H11F 109.5
H11E C11A H11F 109.5
H2C O2A H2D 108(2)

loop_
_geom_bond_atom_site_label_1
_geom_bond_atom_site_label_2
_geom_bond_distance
N1 C11 1.4911(18)
N1 C10 1.4927(19)
N1 C9 1.4994(18)
N1 H1 0.931(17)
O1 C7 1.2151(17)
C1 C2 1.389(2)
C1 C6 1.391(2)
C1 C7 1.497(2)
C2 C3 1.391(2)
C2 H2 0.9500
C3 C4 1.386(2)
C3 H3 0.9500
C4 C5 1.386(2)
C4 H4 0.9500
C5 C6 1.388(2)
C5 H5 0.9500
C6 H6 0.9500
C7 C8 1.518(2)
C8 C9 1.5195(19)
C8 H8A 0.9900
C8 H8B 0.9900
C9 H9A 0.9900
C9 H9B 0.9900
C10 H10A 0.9800
C10 H10B 0.9800
C10 H10C 0.9800
C11 H11A 0.9800
C11 H11B 0.9800
C11 H11C 0.9800
O2 H2A 0.90(3)
O2 H2B 0.84(3)
N1A C11A 1.4840(19)
N1A C10A 1.4900(17)
N1A C9A 1.4964(17)
N1A H1A 0.92(2)
O1A C7A 1.2147(17)
C1A C2A 1.389(2)
C1A C6A 1.3958(19)
C1A C7A 1.4931(18)
C2A C3A 1.393(2)
C2A H2A1 0.9500
C3A C4A 1.384(2)
C3A H3A 0.9500
C4A C5A 1.386(2)
C4A H4A 0.9500
C5A C6A 1.379(2)
C5A H5A 0.9500
C6A H6A 0.9500
C7A C8A 1.5144(18)
C8A C9A 1.5179(17)
C8A H8A1 0.9900
C8A H8A2 0.9900
C9A H9A1 0.9900
C9A H9A2 0.9900
C10A H10D 0.9800
C10A H10E 0.9800
C10A H10F 0.9800
C11A H11D 0.9800
C11A H11E 0.9800
C11A H11F 0.9800
O2A H2C 0.94(3)
O2A H2D 0.90(3)

loop_
_geom_hbond_atom_site_label_D
_geom_hbond_atom_site_label_H
_geom_hbond_atom_site_label_A
_geom_hbond_site_symmetry_A
_geom_hbond_distance_DH
_geom_hbond_distance_HA
_geom_hbond_distance_DA
_geom_hbond_angle_DHA
N1 H1 Cl1A 4_655 0.931(17) 2.189(17) 3.0778(13) 159.3(13)
O2 H2B Cl1A 1_565 0.84(3) 2.35(3) 3.1814(16) 168(2)
N1A H1A Cl1 1_655 0.92(2) 2.16(2) 3.0814(14) 175.2(17)
O2A H2D O2 3_565 0.90(3) 1.94(3) 2.837(2) 175(2)
O2 H2A Cl1 . 0.90(3) 2.23(3) 3.1138(16) 168(3)
O2A H2C Cl1A . 0.94(3) 2.32(3) 3.2353(16) 163(2)

loop_
_geom_torsion_atom_site_label_1
_geom_torsion_atom_site_label_2
_geom_torsion_atom_site_label_3
_geom_torsion_atom_site_label_4
_geom_torsion
C6 C1 C2 C3 0.5(2)
C7 C1 C2 C3 -178.22(14)
C1 C2 C3 C4 -0.6(2)
C2 C3 C4 C5 0.3(2)
C3 C4 C5 C6 0.1(2)
C4 C5 C6 C1 -0.1(2)
C2 C1 C6 C5 -0.1(2)
C7 C1 C6 C5 178.64(14)
C2 C1 C7 O1 179.53(15)
C6 C1 C7 O1 0.8(2)
C2 C1 C7 C8 0.2(2)
C6 C1 C7 C8 -178.49(14)
O1 C7 C8 C9 -0.8(2)
C1 C7 C8 C9 178.51(13)
C11 N1 C9 C8 58.44(17)
C10 N1 C9 C8 -177.61(13)
C7 C8 C9 N1 -179.65(12)
C6A C1A C2A C3A 0.4(2)
C7A C1A C2A C3A -179.39(14)
C1A C2A C3A C4A 0.4(2)
C2A C3A C4A C5A -0.5(2)
C3A C4A C5A C6A -0.2(2)
C4A C5A C6A C1A 0.9(2)
C2A C1A C6A C5A -1.0(2)
C7A C1A C6A C5A 178.73(13)
C2A C1A C7A O1A -179.23(14)
C6A C1A C7A O1A 1.0(2)
C2A C1A C7A C8A 1.0(2)
C6A C1A C7A C8A -178.76(13)
O1A C7A C8A C9A -5.94(19)
C1A C7A C8A C9A 173.82(12)
C11A N1A C9A C8A -69.32(16)
C10A N1A C9A C8A 167.18(13)
C7A C8A C9A N1A 179.11(12)

loop_
_cod_related_entry_id
_cod_related_entry_database
_cod_related_entry_code
1 ChemSpider 30654737
